data_7101096
loop_
_publ_author_name
'Nguyen, Chinh Q.'
'Adeogun, Adekunle'
'Afzaal, Mohammad'
'Malik, Mohammad A.'
'O'Brien, Paul'

_publ_section_title
;
 Metal complexes of
 bis(di-alkylselenophosphinyl)selenide [(R2PSe2)Se]: [M(R2PSe2)n] (M =
 ZnII, CdII, PbII, InIII, GaIII, CuI, , BiIII, NiII; R = iPr, Ph) and
 MoV2O2Se2(Se2PiPr2)2]
;
_journal_coden_ASTM CHCOFS
_journal_issue 20
_journal_name_full
;
 Chemical Communications (Cambridge, United Kingdom)
;
_journal_page_first 2182
_journal_page_last 2184
_journal_paper_doi 10.1039/b603198f
_journal_year 2006
_chemical_formula_sum 'C24 H56 Cu4 P4 Se8'
_chemical_formula_weight 1354.41
_space_group_IT_number 14
_symmetry_cell_setting monoclinic
_symmetry_space_group_name_Hall '-P 2yn'
_symmetry_space_group_name_H-M 'P 1 21/n 1'
_cell_angle_alpha 90.00
_cell_angle_beta 91.453(2)
_cell_angle_gamma 90.00
_cell_formula_units_Z 4
_cell_length_a 12.9380(16)
_cell_length_b 17.527(2)
_cell_length_c 18.617(2)
_cell_measurement_temperature 100(2)
_cell_volume 4220.3(9)
_diffrn_ambient_temperature 100(2)
_exptl_crystal_density_diffrn 2.132
_cod_depositor_comments
;
The following automatic conversions were performed:
'_symmetry_cell_setting' value 'Monoclinic' changed to 'monoclinic'
according to '/home/saulius/struct/CIF-dictionaries/cif_core.dic'
dictionary named 'cif_core.dic' version 2.4.1 from 2010-06-29.

Automatic conversion script
Id: cif_fix_enum 1527 2010-12-29 10:47:43Z saulius 
;
_cod_original_sg_symbol_H-M 'P 21/n'
_cod_database_code 7101096

loop_
_symmetry_equiv_pos_as_xyz
'x, y, z'
'-x+1/2, y+1/2, -z+1/2'
'-x, -y, -z'
'x-1/2, -y-1/2, z-1/2'

loop_
_atom_site_label
_atom_site_type_symbol
_atom_site_fract_x
_atom_site_fract_y
_atom_site_fract_z
_atom_site_U_iso_or_equiv
_atom_site_adp_type
_atom_site_occupancy
_atom_site_symmetry_multiplicity
_atom_site_calc_flag
_atom_site_refinement_flags
_atom_site_disorder_assembly
_atom_site_disorder_group
C1 C 0.8926(2) 0.08779(16) 0.37333(15) 0.0150(5) Uani 1 1 d . . .
H1 H 0.9306 0.0382 0.3720 0.018 Uiso 1 1 calc R . .
C2 C 0.8890(3) 0.11862(18) 0.29628(15) 0.0219(6) Uani 1 1 d . . .
H2A H 0.8454 0.0853 0.2659 0.033 Uiso 1 1 calc R . .
H2B H 0.9591 0.1199 0.2776 0.033 Uiso 1 1 calc R . .
H2C H 0.8600 0.1703 0.2960 0.033 Uiso 1 1 calc R . .
C3 C 0.7851(2) 0.07025(18) 0.40025(16) 0.0208(6) Uani 1 1 d . . .
H3A H 0.7448 0.1175 0.4021 0.031 Uiso 1 1 calc R . .
H3B H 0.7909 0.0479 0.4484 0.031 Uiso 1 1 calc R . .
H3C H 0.7505 0.0341 0.3675 0.031 Uiso 1 1 calc R . .
C4 C 1.0926(2) 0.16225(17) 0.39345(16) 0.0172(6) Uani 1 1 d . . .
H4 H 1.0799 0.1871 0.3457 0.021 Uiso 1 1 calc R . .
C5 C 1.1455(3) 0.08565(19) 0.3800(2) 0.0277(7) Uani 1 1 d . . .
H5A H 1.2134 0.0946 0.3593 0.041 Uiso 1 1 calc R . .
H5B H 1.1028 0.0553 0.3464 0.041 Uiso 1 1 calc R . .
H5C H 1.1542 0.0580 0.4255 0.041 Uiso 1 1 calc R . .
C6 C 1.1633(2) 0.2151(2) 0.43778(19) 0.0259(7) Uani 1 1 d . . .
H6A H 1.1768 0.1925 0.4853 0.039 Uiso 1 1 calc R . .
H6B H 1.1296 0.2647 0.4433 0.039 Uiso 1 1 calc R . .
H6C H 1.2287 0.2218 0.4132 0.039 Uiso 1 1 calc R . .
C7 C 1.0605(3) 0.32779(18) 0.78812(16) 0.0220(6) Uani 1 1 d . . .
H7 H 1.1363 0.3385 0.7921 0.026 Uiso 1 1 calc R . .
C8 C 1.0255(3) 0.3025(2) 0.86230(17) 0.0305(8) Uani 1 1 d . . .
H8A H 1.0369 0.3441 0.8968 0.046 Uiso 1 1 calc R . .
H8B H 1.0655 0.2577 0.8779 0.046 Uiso 1 1 calc R . .
H8C H 0.9519 0.2896 0.8598 0.046 Uiso 1 1 calc R . .
C9 C 1.0068(3) 0.4019(2) 0.7667(2) 0.0352(9) Uani 1 1 d . . .
H9A H 0.9317 0.3947 0.7673 0.053 Uiso 1 1 calc R . .
H9B H 1.0271 0.4164 0.7182 0.053 Uiso 1 1 calc R . .
H9C H 1.0271 0.4422 0.8006 0.053 Uiso 1 1 calc R . .
C10 C 1.1136(3) 0.17118(19) 0.75590(18) 0.0246(7) Uani 1 1 d . . .
H10 H 1.0849 0.1593 0.8040 0.029 Uiso 1 1 calc R . .
C11 C 1.1019(3) 0.1008(2) 0.7099(2) 0.0367(9) Uani 1 1 d . . .
H11A H 1.1292 0.1110 0.6622 0.055 Uiso 1 1 calc R . .
H11B H 1.0286 0.0872 0.7052 0.055 Uiso 1 1 calc R . .
H11C H 1.1404 0.0586 0.7324 0.055 Uiso 1 1 calc R . .
C12 C 1.2276(3) 0.1915(2) 0.7673(2) 0.0384(9) Uani 1 1 d . . .
H12A H 1.2663 0.1458 0.7821 0.058 Uiso 1 1 calc R . .
H12B H 1.2346 0.2306 0.8047 0.058 Uiso 1 1 calc R . .
H12C H 1.2551 0.2111 0.7223 0.058 Uiso 1 1 calc R . .
C13 C 0.5780(3) 0.0987(2) 0.7044(2) 0.0320(8) Uani 1 1 d . . .
H13 H 0.5491 0.0535 0.6780 0.038 Uiso 1 1 calc R . .
C14 C 0.5078(4) 0.1137(3) 0.7670(3) 0.0630(16) Uani 1 1 d . . .
H14A H 0.5140 0.0717 0.8016 0.095 Uiso 1 1 calc R . .
H14B H 0.4360 0.1175 0.7493 0.095 Uiso 1 1 calc R . .
H14C H 0.5280 0.1616 0.7905 0.095 Uiso 1 1 calc R . .
C15 C 0.6832(3) 0.0775(3) 0.7309(2) 0.0438(10) Uani 1 1 d . . .
H15A H 0.7145 0.1208 0.7567 0.066 Uiso 1 1 calc R . .
H15B H 0.7259 0.0640 0.6901 0.066 Uiso 1 1 calc R . .
H15C H 0.6787 0.0337 0.7635 0.066 Uiso 1 1 calc R . .
C16 C 0.4409(2) 0.1803(2) 0.6060(2) 0.0274(7) Uani 1 1 d . . .
H16 H 0.3961 0.1916 0.6477 0.033 Uiso 1 1 calc R . .
C17 C 0.4049(3) 0.1041(2) 0.5747(3) 0.0509(12) Uani 1 1 d . . .
H17A H 0.3323 0.1082 0.5588 0.076 Uiso 1 1 calc R . .
H17B H 0.4118 0.0644 0.6115 0.076 Uiso 1 1 calc R . .
H17C H 0.4473 0.0909 0.5337 0.076 Uiso 1 1 calc R . .
C18 C 0.4228(3) 0.2441(2) 0.5512(2) 0.0308(8) Uani 1 1 d . . .
H18A H 0.4590 0.2320 0.5070 0.046 Uiso 1 1 calc R . .
H18B H 0.4491 0.2923 0.5710 0.046 Uiso 1 1 calc R . .
H18C H 0.3485 0.2489 0.5404 0.046 Uiso 1 1 calc R . .
C19 C 0.6362(2) 0.52739(17) 0.56870(17) 0.0208(6) Uani 1 1 d . . .
H19 H 0.5765 0.5383 0.5351 0.025 Uiso 1 1 calc R . .
C20 C 0.5917(3) 0.4915(2) 0.63604(18) 0.0271(7) Uani 1 1 d . . .
H20A H 0.6471 0.4845 0.6723 0.041 Uiso 1 1 calc R . .
H20B H 0.5610 0.4419 0.6238 0.041 Uiso 1 1 calc R . .
H20C H 0.5385 0.5251 0.6552 0.041 Uiso 1 1 calc R . .
C21 C 0.6890(3) 0.60378(19) 0.58505(19) 0.0283(7) Uani 1 1 d . . .
H21A H 0.6419 0.6366 0.6115 0.042 Uiso 1 1 calc R . .
H21B H 0.7069 0.6287 0.5399 0.042 Uiso 1 1 calc R . .
H21C H 0.7520 0.5950 0.6142 0.042 Uiso 1 1 calc R . .
C22 C 0.7821(2) 0.51698(17) 0.45149(16) 0.0180(6) Uani 1 1 d . . .
H22 H 0.8177 0.5614 0.4751 0.022 Uiso 1 1 calc R . .
C23 C 0.6996(3) 0.54862(19) 0.39888(18) 0.0267(7) Uani 1 1 d . . .
H23A H 0.7325 0.5821 0.3640 0.040 Uiso 1 1 calc R . .
H23B H 0.6484 0.5777 0.4255 0.040 Uiso 1 1 calc R . .
H23C H 0.6653 0.5063 0.3735 0.040 Uiso 1 1 calc R . .
C24 C 0.8632(3) 0.47181(19) 0.41139(18) 0.0259(7) Uani 1 1 d . . .
H24A H 0.8310 0.4264 0.3897 0.039 Uiso 1 1 calc R . .
H24B H 0.9187 0.4562 0.4451 0.039 Uiso 1 1 calc R . .
H24C H 0.8920 0.5038 0.3736 0.039 Uiso 1 1 calc R . .
Cu1 Cu 0.93437(3) 0.31235(2) 0.553251(18) 0.01495(7) Uani 1 1 d . . .
Cu2 Cu 0.77916(3) 0.31176(2) 0.649418(19) 0.01655(8) Uani 1 1 d . . .
Cu3 Cu 0.74217(3) 0.26306(2) 0.504382(18) 0.01419(7) Uani 1 1 d . . .
Cu4 Cu 0.84978(3) 0.17203(2) 0.598873(18) 0.01411(7) Uani 1 1 d . . .
P1 P 0.96636(5) 0.15045(4) 0.43547(4) 0.01201(14) Uani 1 1 d . . .
P2 P 1.04123(6) 0.25402(4) 0.71850(4) 0.01481(14) Uani 1 1 d . . .
P3 P 0.57554(6) 0.17994(5) 0.64074(4) 0.01771(15) Uani 1 1 d . . .
P4 P 0.72182(6) 0.46045(4) 0.52205(4) 0.01436(14) Uani 1 1 d . . .
Se1 Se 0.89467(2) 0.265778(16) 0.434420(14) 0.01281(6) Uani 1 1 d . . .
Se2 Se 0.98117(2) 0.100292(16) 0.540379(15) 0.01542(6) Uani 1 1 d . . .
Se3 Se 0.87694(2) 0.220882(17) 0.718202(15) 0.01518(6) Uani 1 1 d . . .
Se4 Se 1.09855(2) 0.292643(19) 0.617597(16) 0.02068(7) Uani 1 1 d . . .
Se5 Se 0.67759(2) 0.146721(16) 0.552637(15) 0.01393(6) Uani 1 1 d . . .
Se6 Se 0.60692(2) 0.28819(2) 0.690322(17) 0.02306(7) Uani 1 1 d . . .
Se7 Se 0.84723(2) 0.424354(16) 0.598463(15) 0.01476(6) Uani 1 1 d . . .
Se8 Se 0.62947(2) 0.368941(16) 0.477027(16) 0.01616(6) Uani 1 1 d . . .

loop_
_atom_site_aniso_label
_atom_site_aniso_U_11
_atom_site_aniso_U_22
_atom_site_aniso_U_33
_atom_site_aniso_U_23
_atom_site_aniso_U_13
_atom_site_aniso_U_12
C1 0.0186(14) 0.0127(14) 0.0136(13) -0.0014(11) 0.0015(10) -0.0002(11)
C2 0.0327(17) 0.0210(16) 0.0118(14) -0.0013(12) -0.0005(12) -0.0059(13)
C3 0.0211(15) 0.0223(16) 0.0188(15) -0.0054(12) 0.0004(11) -0.0064(12)
C4 0.0172(14) 0.0195(15) 0.0150(14) -0.0021(11) 0.0033(11) 0.0003(11)
C5 0.0206(16) 0.0246(17) 0.0382(19) -0.0046(15) 0.0094(14) 0.0026(13)
C6 0.0177(15) 0.0306(18) 0.0296(18) -0.0053(14) 0.0033(13) -0.0054(13)
C7 0.0259(16) 0.0227(16) 0.0170(15) -0.0061(12) -0.0062(12) -0.0052(13)
C8 0.044(2) 0.0305(19) 0.0169(16) -0.0013(14) -0.0061(14) -0.0010(16)
C9 0.058(3) 0.0184(17) 0.0291(19) -0.0068(14) -0.0010(17) -0.0027(16)
C10 0.0259(17) 0.0235(17) 0.0240(16) 0.0016(13) -0.0071(13) 0.0050(13)
C11 0.047(2) 0.0278(19) 0.035(2) -0.0038(16) -0.0142(17) 0.0138(17)
C12 0.0229(18) 0.041(2) 0.051(2) 0.0082(19) -0.0112(16) 0.0049(16)
C13 0.035(2) 0.0306(19) 0.0303(19) 0.0123(15) 0.0098(15) 0.0031(15)
C14 0.080(4) 0.059(3) 0.053(3) 0.034(2) 0.048(3) 0.030(3)
C15 0.037(2) 0.052(3) 0.043(2) 0.030(2) 0.0028(17) 0.0011(19)
C16 0.0142(15) 0.0300(18) 0.0382(19) 0.0040(15) 0.0059(13) -0.0049(13)
C17 0.036(2) 0.035(2) 0.082(3) 0.008(2) -0.012(2) -0.0171(18)
C18 0.0176(16) 0.034(2) 0.040(2) 0.0011(16) -0.0096(14) 0.0017(14)
C19 0.0195(15) 0.0169(15) 0.0260(16) -0.0028(12) -0.0021(12) 0.0059(12)
C20 0.0214(16) 0.0304(18) 0.0299(18) -0.0050(14) 0.0060(13) 0.0052(13)
C21 0.0355(19) 0.0180(16) 0.0315(18) -0.0077(14) 0.0018(14) 0.0040(14)
C22 0.0220(15) 0.0115(14) 0.0204(15) 0.0032(11) -0.0037(11) -0.0046(11)
C23 0.0321(18) 0.0225(17) 0.0251(17) 0.0073(13) -0.0076(14) -0.0021(14)
C24 0.0332(18) 0.0210(17) 0.0239(16) 0.0048(13) 0.0072(13) -0.0005(13)
Cu1 0.01516(17) 0.01545(17) 0.01423(17) -0.00188(13) 0.00037(13) -0.00055(13)
Cu2 0.01557(17) 0.01949(19) 0.01459(17) -0.00028(14) 0.00046(13) 0.00178(14)
Cu3 0.01516(17) 0.01358(17) 0.01379(17) 0.00059(13) -0.00051(13) 0.00043(13)
Cu4 0.01466(17) 0.01457(17) 0.01307(16) -0.00023(13) -0.00012(12) 0.00013(13)
P1 0.0143(3) 0.0112(3) 0.0105(3) 0.0000(3) 0.0011(2) 0.0003(3)
P2 0.0138(3) 0.0138(4) 0.0166(4) -0.0021(3) -0.0041(3) 0.0002(3)
P3 0.0162(4) 0.0193(4) 0.0179(4) 0.0057(3) 0.0052(3) 0.0028(3)
P4 0.0151(3) 0.0118(3) 0.0160(3) -0.0007(3) -0.0024(3) 0.0009(3)
Se1 0.01640(13) 0.01076(13) 0.01128(13) 0.00072(10) 0.00071(10) 0.00086(10)
Se2 0.01968(14) 0.01479(14) 0.01179(13) 0.00155(10) 0.00053(10) 0.00515(11)
Se3 0.01408(13) 0.01920(15) 0.01217(13) -0.00005(11) -0.00145(10) -0.00103(10)
Se4 0.01407(14) 0.03175(18) 0.01618(14) -0.00146(12) -0.00041(11) -0.00361(12)
Se5 0.01414(13) 0.01480(14) 0.01286(13) 0.00036(10) 0.00049(10) -0.00156(10)
Se6 0.01771(15) 0.03064(18) 0.02112(16) -0.00846(13) 0.00613(11) 0.00041(12)
Se7 0.01504(14) 0.01431(14) 0.01477(13) -0.00270(10) -0.00292(10) 0.00146(10)
Se8 0.01492(14) 0.01251(14) 0.02077(15) 0.00002(11) -0.00512(11) -0.00002(10)

loop_
_geom_bond_atom_site_label_1
_geom_bond_atom_site_label_2
_geom_bond_distance
_geom_bond_site_symmetry_2
_geom_bond_publ_flag
C1 C3 1.521(4) . ?
C1 C2 1.532(4) . ?
C1 P1 1.844(3) . ?
C1 H1 1.0000 . ?
C2 H2A 0.9800 . ?
C2 H2B 0.9800 . ?
C2 H2C 0.9800 . ?
C3 H3A 0.9800 . ?
C3 H3B 0.9800 . ?
C3 H3C 0.9800 . ?
C4 C6 1.528(4) . ?
C4 C5 1.531(4) . ?
C4 P1 1.841(3) . ?
C4 H4 1.0000 . ?
C5 H5A 0.9800 . ?
C5 H5B 0.9800 . ?
C5 H5C 0.9800 . ?
C6 H6A 0.9800 . ?
C6 H6B 0.9800 . ?
C6 H6C 0.9800 . ?
C7 C9 1.521(5) . ?
C7 C8 1.529(5) . ?
C7 P2 1.843(3) . ?
C7 H7 1.0000 . ?
C8 H8A 0.9800 . ?
C8 H8B 0.9800 . ?
C8 H8C 0.9800 . ?
C9 H9A 0.9800 . ?
C9 H9B 0.9800 . ?
C9 H9C 0.9800 . ?
C10 C11 1.507(5) . ?
C10 C12 1.527(5) . ?
C10 P2 1.854(3) . ?
C10 H10 1.0000 . ?
C11 H11A 0.9800 . ?
C11 H11B 0.9800 . ?
C11 H11C 0.9800 . ?
C12 H12A 0.9800 . ?
C12 H12B 0.9800 . ?
C12 H12C 0.9800 . ?
C13 C15 1.484(5) . ?
C13 C14 1.518(5) . ?
C13 P3 1.853(3) . ?
C13 H13 1.0000 . ?
C14 H14A 0.9800 . ?
C14 H14B 0.9800 . ?
C14 H14C 0.9800 . ?
C15 H15A 0.9800 . ?
C15 H15B 0.9800 . ?
C15 H15C 0.9800 . ?
C16 C17 1.525(5) . ?
C16 C18 1.528(5) . ?
C16 P3 1.842(3) . ?
C16 H16 1.0000 . ?
C17 H17A 0.9800 . ?
C17 H17B 0.9800 . ?
C17 H17C 0.9800 . ?
C18 H18A 0.9800 . ?
C18 H18B 0.9800 . ?
C18 H18C 0.9800 . ?
C19 C20 1.528(5) . ?
C19 C21 1.530(4) . ?
C19 P4 1.846(3) . ?
C19 H19 1.0000 . ?
C20 H20A 0.9800 . ?
C20 H20B 0.9800 . ?
C20 H20C 0.9800 . ?
C21 H21A 0.9800 . ?
C21 H21B 0.9800 . ?
C21 H21C 0.9800 . ?
C22 C24 1.524(4) . ?
C22 C23 1.534(4) . ?
C22 P4 1.835(3) . ?
C22 H22 1.0000 . ?
C23 H23A 0.9800 . ?
C23 H23B 0.9800 . ?
C23 H23C 0.9800 . ?
C24 H24A 0.9800 . ?
C24 H24B 0.9800 . ?
C24 H24C 0.9800 . ?
Cu1 Se1 2.4014(5) . ?
Cu1 Se7 2.4253(5) . ?
Cu1 Se4 2.4366(5) . ?
Cu1 Cu2 2.7240(6) . ?
Cu1 Cu3 2.7646(6) . ?
Cu1 Cu4 2.8310(6) . ?
Cu2 Se7 2.3690(5) . ?
Cu2 Se3 2.3865(5) . ?
Cu2 Se6 2.4089(5) . ?
Cu2 Cu4 2.7860(6) . ?
Cu2 Cu3 2.8606(6) . ?
Cu3 Se5 2.3877(5) . ?
Cu3 Se1 2.3920(5) . ?
Cu3 Se8 2.4066(5) . ?
Cu3 Cu4 2.7303(5) . ?
Cu4 Se2 2.3980(5) . ?
Cu4 Se3 2.3984(5) . ?
Cu4 Se5 2.4091(5) . ?
P1 Se2 2.1459(8) . ?
P1 Se1 2.2239(8) . ?
P2 Se4 2.1465(9) . ?
P2 Se3 2.2034(8) . ?
P3 Se6 2.1442(9) . ?
P3 Se5 2.2096(8) . ?
P4 Se8 2.1569(8) . ?
P4 Se7 2.2224(8) . ?
